data_1008067
loop_
_publ_author_name
'Bacmann, M'
'Bertaut, E F'

_publ_section_title 'Structure de U Cr O~4~'
_journal_coden_ASTM BUFCAE
_journal_name_full
;
Bulletin de la Societe Francaise de Mineralogie et de Cristallographie
(72,1949-100,1977)
;
_journal_page_first 275
_journal_page_last 276
_journal_volume 87
_journal_year 1964
_chemical_formula_structural 'U Cr O4'
_chemical_formula_sum 'Cr O4 U'
_chemical_name_systematic 'Chromium uranium(V) oxide'
_space_group_IT_number 60
_symmetry_cell_setting orthorhombic
_symmetry_Int_Tables_number 60
_symmetry_space_group_name_Hall '-P 2n 2ab'
_symmetry_space_group_name_H-M 'P b c n'
_cell_angle_alpha 90
_cell_angle_beta 90
_cell_angle_gamma 90
_cell_formula_units_Z 4
_cell_length_a 4.871
_cell_length_b 11.787
_cell_length_c 5.053
_cell_volume 290.1
_cod_database_code 1008067

loop_
_symmetry_equiv_pos_as_xyz
x,y,z
1/2-x,1/2-y,1/2+z
1/2+x,1/2-y,-z
-x,y,1/2-z
-x,-y,-z
1/2+x,1/2+y,1/2-z
1/2-x,1/2+y,z
x,-y,1/2+z

loop_
_atom_site_label
_atom_site_type_symbol
_atom_site_symmetry_multiplicity
_atom_site_Wyckoff_symbol
_atom_site_fract_x
_atom_site_fract_y
_atom_site_fract_z
_atom_site_occupancy
_atom_site_attached_hydrogens
_atom_site_calc_flag
U1 U0 4 c 0. 0.162 0.25 1. 0 d
Cr1 Cr0 4 c 0. 0.42 0.25 1. 0 d
O1 O0 8 d 0.729 0.486 0.447 1. 0 d
O2 O0 8 d 0.85 0.345 0.03 1. 0 d

loop_
_atom_type_symbol
_atom_type_oxidation_number
U0 0.000
Cr0 0.000
O0 0.000
